data_7114435
loop_
_publ_author_name
'Deacon, Glen B.'
'Forsyth, Craig M.'
'Behrsing, Thomas'
'Konstas, Kristina'
'Forsyth, Maria'

_publ_section_title
;
 Heterometallic CeIII???FeIII???salicylate networks: models for corrosion
 mitigation of steel surfaces by the ???Green??? inhibitor,
 Ce(salicylate)3
;
_journal_issue 23
_journal_name_full 'Chemical Communications'
_journal_page_first 2820
_journal_paper_doi 10.1039/b207722a
_journal_year 2002
_chemical_formula_sum 'C50 H44 Ce Fe2 N5 O19'
_chemical_formula_weight 1270.72
_chemical_name_systematic
; 
bis((2,2'-dipyridyl)(mu-2-(2-oxobenzoato-O,O',O")iron(iii))
(nitrato-O,O')triaquacerium(iii) ethanol solvate
;
_space_group_IT_number 14
_symmetry_cell_setting monoclinic
_symmetry_space_group_name_Hall '-P 2yn'
_symmetry_space_group_name_H-M 'P 1 21/n 1'
_atom_sites_solution_hydrogens geom
_atom_sites_solution_primary direct
_atom_sites_solution_secondary difmap
_audit_creation_method SHELXL-97
_cell_angle_alpha 90.00
_cell_angle_beta 100.614(2)
_cell_angle_gamma 90.00
_cell_formula_units_Z 4
_cell_length_a 12.5989(4)
_cell_length_b 19.9199(7)
_cell_length_c 20.6430(8)
_cell_measurement_temperature 123(2)
_cell_volume 5092.1(3)
_computing_cell_refinement 'DENZO-SMN (Otwinoski and Minor, 1993)'
_computing_data_collection 'COLLECT (Nonius BV, 1994)'
_computing_data_reduction 'DENZO-SMN (Otwinoski and Minor, 1993)'
_computing_molecular_graphics 'POVRAY 3.0'
_computing_structure_refinement 'SHELXL-97 (Sheldrick, 1997)'
_computing_structure_solution 'SHELXS-97 (Sheldrick, 1990)'
_diffrn_ambient_temperature 123(2)
_diffrn_measured_fraction_theta_full 0.977
_diffrn_measured_fraction_theta_max 0.977
_diffrn_measurement_device_type 'Enraf Nonius Kappa CCD'
_diffrn_measurement_method '1 deg scan in phi and omega'
_diffrn_radiation_monochromator graphite
_diffrn_radiation_source 'fine-focus sealed tube'
_diffrn_radiation_type MoK\a
_diffrn_radiation_wavelength 0.71073
_diffrn_reflns_av_R_equivalents 0.1157
_diffrn_reflns_av_sigmaI/netI 0.2725
_diffrn_reflns_limit_h_max 10
_diffrn_reflns_limit_h_min -16
_diffrn_reflns_limit_k_max 26
_diffrn_reflns_limit_k_min -26
_diffrn_reflns_limit_l_max 27
_diffrn_reflns_limit_l_min -27
_diffrn_reflns_number 29305
_diffrn_reflns_theta_full 28.38
_diffrn_reflns_theta_max 28.38
_diffrn_reflns_theta_min 2.32
_diffrn_standards_number 'not measured'
_exptl_absorpt_coefficient_mu 1.524
_exptl_absorpt_process_details none
_exptl_crystal_colour red-purple
_exptl_crystal_density_diffrn 1.658
_exptl_crystal_density_method 'not measured'
_exptl_crystal_description 'square plate'
_exptl_crystal_F_000 2564
_exptl_crystal_size_max 0.08
_exptl_crystal_size_mid 0.08
_exptl_crystal_size_min 0.03
_refine_diff_density_max 1.568
_refine_diff_density_min -0.683
_refine_diff_density_rms 0.135
_refine_ls_extinction_method none
_refine_ls_goodness_of_fit_ref 0.922
_refine_ls_hydrogen_treatment mixed
_refine_ls_matrix_type full
_refine_ls_number_parameters 695
_refine_ls_number_reflns 12479
_refine_ls_number_restraints 0
_refine_ls_restrained_S_all 0.922
_refine_ls_R_factor_all 0.2037
_refine_ls_R_factor_gt 0.0679
_refine_ls_shift/su_max 0.196
_refine_ls_shift/su_mean 0.010
_refine_ls_structure_factor_coef Fsqd
_refine_ls_weighting_details 'calc w==1/[\s^2^(Fo^2^)+(0.0432P)^2^+0.0000P] where P==(Fo^2^+2Fc^2^)/3'
_refine_ls_weighting_scheme calc
_refine_ls_wR_factor_gt 0.1077
_refine_ls_wR_factor_ref 0.1360
_reflns_number_gt 5319
_reflns_number_total 12481
_reflns_threshold_expression >2sigma(I)
_cod_data_source_file b207722a.txt
_cod_data_source_block 1
_cod_original_cell_volume 5092.1(18)
_cod_original_sg_symbol_H-M P2(1)/n
_cod_database_code 7114435

loop_
_symmetry_equiv_pos_as_xyz
'x, y, z'
'-x+1/2, y+1/2, -z+1/2'
'-x, -y, -z'
'x-1/2, -y-1/2, z-1/2'

loop_
_atom_site_label
_atom_site_type_symbol
_atom_site_fract_x
_atom_site_fract_y
_atom_site_fract_z
_atom_site_U_iso_or_equiv
_atom_site_adp_type
_atom_site_occupancy
_atom_site_symmetry_multiplicity
_atom_site_calc_flag
_atom_site_refinement_flags
Ce1 Ce 0.88638(3) 0.274604(18) 0.245908(18) 0.02753(13) Uani 1 1 d .
Fe1 Fe 0.71336(8) 0.35747(5) -0.01103(4) 0.0302(3) Uani 1 1 d .
O1 O 1.0994(4) 0.2796(3) 0.2632(2) 0.0536(14) Uani 1 1 d .
N1 N 1.1049(6) 0.3436(3) 0.2675(3) 0.0397(17) Uani 1 1 d .
C1 C 0.9064(6) 0.3133(4) 0.0850(3) 0.0331(18) Uani 1 1 d .
Fe2 Fe 0.82659(8) 0.53562(4) 0.33020(4) 0.0275(3) Uani 1 1 d .
O2 O 1.0192(4) 0.3736(2) 0.2745(2) 0.0451(14) Uani 1 1 d .
N2 N 0.7430(4) 0.4542(3) -0.0528(3) 0.0308(14) Uani 1 1 d .
C2 C 0.9375(6) 0.2682(3) 0.0338(3) 0.0342(18) Uani 1 1 d .
O3 O 1.1898(5) 0.3732(3) 0.2650(3) 0.0652(17) Uani 1 1 d .
N3 N 0.6384(4) 0.4344(3) 0.0431(3) 0.0326(14) Uani 1 1 d .
C3 C 0.8895(6) 0.2722(3) -0.0338(3) 0.0319(17) Uani 1 1 d .
O4 O 0.9547(4) 0.3073(2) 0.1441(2) 0.0327(12) Uani 1 1 d .
N4 N 0.8389(5) 0.5806(2) 0.4269(2) 0.0260(14) Uani 1 1 d .
C4 C 0.9293(6) 0.2280(4) -0.0765(3) 0.0378(18) Uani 1 1 d .
H4 H 0.9016 0.2310 -0.1224 0.045 Uiso 1 1 calc R
O5 O 0.8314(4) 0.3571(2) 0.0684(2) 0.0310(11) Uani 1 1 d .
N5 N 0.9979(5) 0.5395(2) 0.3708(3) 0.0317(15) Uani 1 1 d .
C5 C 1.0073(7) 0.1801(4) -0.0545(4) 0.048(2) Uani 1 1 d .
H5 H 1.0326 0.1515 -0.0852 0.058 Uiso 1 1 calc R
O6 O 0.8123(4) 0.3139(2) -0.0571(2) 0.0363(12) Uani 1 1 d .
C6 C 1.0487(7) 0.1739(4) 0.0123(4) 0.057(2) Uani 1 1 d .
H6 H 1.0990 0.1394 0.0279 0.068 Uiso 1 1 calc R
O7 O 0.4703(4) 0.2857(2) -0.1545(2) 0.0366(12) Uani 1 1 d .
C7 C 1.0162(6) 0.2179(4) 0.0552(4) 0.047(2) Uani 1 1 d .
H7 H 1.0470 0.2148 0.1007 0.056 Uiso 1 1 calc R
O8 O 0.5980(4) 0.3428(2) -0.0898(2) 0.0340(12) Uani 1 1 d .
C8 C 0.5155(6) 0.3039(3) -0.0979(4) 0.0334(18) Uani 1 1 d .
O9 O 0.6425(4) 0.2897(2) 0.03426(19) 0.0293(11) Uani 1 1 d .
C9 C 0.4712(6) 0.2791(3) -0.0402(3) 0.0314(17) Uani 1 1 d .
O10 O 0.8079(4) 0.3376(2) 0.32737(19) 0.0306(12) Uani 1 1 d .
C10 C 0.5365(6) 0.2745(3) 0.0230(3) 0.0316(17) Uani 1 1 d .
O11 O 0.8342(3) 0.44265(19) 0.3623(2) 0.0282(11) Uani 1 1 d .
C11 C 0.4871(7) 0.2531(3) 0.0753(4) 0.042(2) Uani 1 1 d .
H11 H 0.5292 0.2495 0.1183 0.050 Uiso 1 1 calc R
O12 O 0.6705(3) 0.5312(2) 0.3210(2) 0.0314(11) Uani 1 1 d .
C12 C 0.3791(7) 0.2372(3) 0.0652(4) 0.043(2) Uani 1 1 d .
H12 H 0.3473 0.2231 0.1013 0.052 Uiso 1 1 calc R
O13 O 0.7602(4) 0.7055(2) 0.2185(2) 0.0332(12) Uani 1 1 d .
C13 C 0.3159(7) 0.2417(3) 0.0023(4) 0.043(2) Uani 1 1 d .
H13 H 0.2411 0.2310 -0.0047 0.052 Uiso 1 1 calc R
O14 O 0.8164(4) 0.62927(19) 0.2961(2) 0.0308(12) Uani 1 1 d .
C14 C 0.3633(6) 0.2619(3) -0.0494(4) 0.0356(18) Uani 1 1 d .
H14 H 0.3208 0.2640 -0.0924 0.043 Uiso 1 1 calc R
O15 O 0.8508(3) 0.5063(2) 0.2449(2) 0.0301(11) Uani 1 1 d .
C15 C 0.7911(5) 0.4594(3) -0.1055(3) 0.0361(18) Uani 1 1 d .
H15 H 0.8186 0.4198 -0.1221 0.043 Uiso 1 1 calc R
O16 O 0.7900(3) 0.37970(19) 0.19491(19) 0.0304(11) Uani 1 1 d .
C16 C 0.8024(6) 0.5198(4) -0.1369(3) 0.042(2) Uani 1 1 d .
H16 H 0.8367 0.5217 -0.1742 0.051 Uiso 1 1 calc R
O17 O 0.7514(4) 0.2390(2) 0.14638(19) 0.0355(12) Uani 1 1 d .
C17 C 0.7625(6) 0.5771(4) -0.1124(3) 0.042(2) Uani 1 1 d .
H17 H 0.7676 0.6191 -0.1333 0.051 Uiso 1 1 calc R
O18 O 0.9406(4) 0.1569(2) 0.2116(2) 0.0337(12) Uani 1 1 d .
C18 C 0.7156(6) 0.5728(4) -0.0578(3) 0.0401(19) Uani 1 1 d .
H18 H 0.6904 0.6121 -0.0395 0.048 Uiso 1 1 calc R
O19 O 1.1524(5) 0.1300(3) 0.2729(3) 0.0669(17) Uani 1 1 d .
H19 H 1.0875 0.1301 0.2538 0.080 Uiso 1 1 calc R
C19 C 0.7053(5) 0.5108(3) -0.0295(3) 0.0289(17) Uani 1 1 d .
C20 C 0.6550(6) 0.4994(3) 0.0285(3) 0.0342(18) Uani 1 1 d .
C21 C 0.6259(6) 0.5517(3) 0.0671(3) 0.042(2) Uani 1 1 d .
H21 H 0.6384 0.5971 0.0567 0.050 Uiso 1 1 calc R
C22 C 0.5784(6) 0.5361(4) 0.1209(3) 0.044(2) Uani 1 1 d .
H22 H 0.5587 0.5709 0.1478 0.052 Uiso 1 1 calc R
C23 C 0.5602(5) 0.4702(4) 0.1348(3) 0.0359(18) Uani 1 1 d .
H23 H 0.5263 0.4586 0.1707 0.043 Uiso 1 1 calc R
C24 C 0.5922(6) 0.4212(3) 0.0953(3) 0.0353(18) Uani 1 1 d .
H24 H 0.5810 0.3756 0.1057 0.042 Uiso 1 1 calc R
C25 C 0.7717(6) 0.3945(4) 0.3339(3) 0.0270(17) Uani 1 1 d .
C26 C 0.6558(6) 0.4097(3) 0.3106(3) 0.0314(18) Uani 1 1 d .
C27 C 0.6112(6) 0.4757(3) 0.3096(3) 0.0293(17) Uani 1 1 d .
C28 C 0.4981(6) 0.4815(3) 0.2941(3) 0.0317(18) Uani 1 1 d .
H28 H 0.4666 0.5247 0.2955 0.038 Uiso 1 1 calc R
C29 C 0.4308(6) 0.4270(4) 0.2769(3) 0.0373(19) Uani 1 1 d .
H29 H 0.3546 0.4326 0.2677 0.045 Uiso 1 1 calc R
C30 C 0.4765(6) 0.3633(4) 0.2733(3) 0.0375(19) Uani 1 1 d .
H30 H 0.4318 0.3256 0.2594 0.045 Uiso 1 1 calc R
C31 C 0.5857(6) 0.3557(3) 0.2900(3) 0.0309(17) Uani 1 1 d .
H31 H 0.6157 0.3122 0.2877 0.037 Uiso 1 1 calc R
C32 C 0.8064(6) 0.6510(3) 0.2364(3) 0.0329(18) Uani 1 1 d .
C33 C 0.8541(5) 0.6118(3) 0.1869(3) 0.0270(17) Uani 1 1 d .
C34 C 0.8736(5) 0.5421(3) 0.1944(3) 0.0254(16) Uani 1 1 d .
C35 C 0.9179(5) 0.5105(3) 0.1443(3) 0.0328(18) Uani 1 1 d .
H35 H 0.9358 0.4642 0.1491 0.039 Uiso 1 1 calc R
C36 C 0.9358(6) 0.5424(3) 0.0908(3) 0.0357(19) Uani 1 1 d .
H36 H 0.9617 0.5181 0.0573 0.043 Uiso 1 1 calc R
C37 C 0.9165(6) 0.6119(4) 0.0835(4) 0.041(2) Uani 1 1 d .
H37 H 0.9313 0.6350 0.0459 0.049 Uiso 1 1 calc R
C38 C 0.8761(5) 0.6455(3) 0.1314(3) 0.0328(18) Uani 1 1 d .
H38 H 0.8627 0.6924 0.1270 0.039 Uiso 1 1 calc R
C39 C 0.7537(6) 0.6025(3) 0.4505(3) 0.0341(18) Uani 1 1 d .
H39 H 0.6840 0.5988 0.4238 0.041 Uiso 1 1 calc R
C40 C 0.7633(7) 0.6304(3) 0.5127(3) 0.040(2) Uani 1 1 d .
H40 H 0.7013 0.6457 0.5284 0.048 Uiso 1 1 calc R
C41 C 0.8646(8) 0.6356(3) 0.5515(3) 0.045(2) Uani 1 1 d .
H41 H 0.8725 0.6544 0.5944 0.054 Uiso 1 1 calc R
C42 C 0.9543(7) 0.6136(3) 0.5281(4) 0.041(2) Uani 1 1 d .
H42 H 1.0244 0.6168 0.5544 0.049 Uiso 1 1 calc R
C43 C 0.9391(6) 0.5864(3) 0.4647(3) 0.0299(17) Uani 1 1 d .
C44 C 1.0287(6) 0.5614(3) 0.4332(3) 0.0327(18) Uani 1 1 d .
C45 C 1.1357(6) 0.5599(3) 0.4654(4) 0.041(2) Uani 1 1 d .
H45 H 1.1556 0.5762 0.5092 0.049 Uiso 1 1 calc R
C46 C 1.2100(7) 0.5350(4) 0.4331(4) 0.048(2) Uani 1 1 d .
H46 H 1.2836 0.5333 0.4543 0.058 Uiso 1 1 calc R
C47 C 1.1798(7) 0.5115(3) 0.3687(4) 0.045(2) Uani 1 1 d .
H47 H 1.2320 0.4939 0.3454 0.055 Uiso 1 1 calc R
C48 C 1.0716(6) 0.5146(3) 0.3394(4) 0.0346(18) Uani 1 1 d .
H48 H 1.0499 0.4985 0.2957 0.042 Uiso 1 1 calc R
C49 C 1.2251(8) 0.1557(6) 0.2241(6) 0.107(4) Uani 1 1 d .
H49A H 1.2160 0.1264 0.1848 0.128 Uiso 1 1 calc R
H49B H 1.2035 0.2019 0.2094 0.128 Uiso 1 1 calc R
C50 C 1.3375(10) 0.1552(6) 0.2575(5) 0.119(4) Uani 1 1 d .
H50A H 1.3453 0.1826 0.2975 0.178 Uiso 1 1 calc R
H50B H 1.3830 0.1736 0.2281 0.178 Uiso 1 1 calc R
H50C H 1.3597 0.1090 0.2694 0.178 Uiso 1 1 calc R

loop_
_atom_site_aniso_label
_atom_site_aniso_U_11
_atom_site_aniso_U_22
_atom_site_aniso_U_33
_atom_site_aniso_U_23
_atom_site_aniso_U_13
_atom_site_aniso_U_12
Ce1 0.0347(3) 0.0218(2) 0.0218(2) 0.00083(19) -0.00593(16) -0.0003(2)
Fe1 0.0393(7) 0.0261(6) 0.0210(5) 0.0003(4) -0.0051(5) -0.0008(5)
O1 0.037(4) 0.057(4) 0.060(4) 0.015(3) -0.009(3) -0.002(3)
N1 0.045(5) 0.046(5) 0.024(4) 0.008(3) -0.006(3) -0.018(4)
C1 0.033(5) 0.036(4) 0.027(4) 0.002(4) -0.001(4) -0.011(4)
Fe2 0.0355(7) 0.0212(5) 0.0223(5) -0.0005(4) -0.0040(5) 0.0002(5)
O2 0.040(4) 0.048(3) 0.044(3) -0.012(3) 0.000(3) -0.014(3)
N2 0.035(4) 0.034(4) 0.022(3) 0.005(3) -0.001(3) 0.000(3)
C2 0.037(5) 0.037(4) 0.029(4) 0.001(4) 0.009(4) -0.005(4)
O3 0.064(5) 0.070(4) 0.062(4) -0.006(3) 0.012(3) -0.036(4)
N3 0.037(4) 0.031(4) 0.025(3) 0.006(3) -0.007(3) 0.001(3)
C3 0.038(5) 0.030(4) 0.029(4) -0.001(4) 0.008(4) -0.007(4)
O4 0.034(3) 0.039(3) 0.022(3) -0.001(2) -0.004(2) -0.003(2)
N4 0.036(4) 0.017(3) 0.023(3) -0.003(2) 0.000(3) 0.007(3)
C4 0.039(5) 0.041(5) 0.032(4) 0.000(4) 0.004(4) -0.004(4)
O5 0.037(3) 0.026(3) 0.025(3) -0.003(2) -0.008(2) 0.002(2)
N5 0.042(4) 0.019(3) 0.031(4) 0.000(3) 0.000(3) 0.001(3)
C5 0.057(6) 0.049(5) 0.044(5) -0.012(4) 0.022(5) 0.006(5)
O6 0.043(4) 0.035(3) 0.028(3) 0.000(2) 0.000(2) 0.005(3)
C6 0.066(7) 0.061(6) 0.042(5) 0.000(5) 0.008(5) 0.037(5)
O7 0.042(3) 0.034(3) 0.029(3) -0.005(2) -0.008(2) -0.006(2)
C7 0.047(6) 0.062(6) 0.030(4) 0.013(4) 0.003(4) 0.008(5)
O8 0.044(3) 0.030(3) 0.024(3) 0.002(2) -0.004(2) -0.006(3)
C8 0.033(5) 0.022(4) 0.039(5) -0.001(4) -0.010(4) 0.010(4)
O9 0.033(3) 0.033(3) 0.018(2) 0.003(2) -0.007(2) -0.002(2)
C9 0.038(5) 0.023(4) 0.029(4) 0.001(3) -0.004(3) 0.006(4)
O10 0.042(3) 0.020(3) 0.027(3) 0.001(2) 0.000(2) 0.005(2)
C10 0.042(5) 0.017(4) 0.035(4) 0.001(4) 0.004(4) 0.009(4)
O11 0.032(3) 0.018(2) 0.030(3) -0.001(2) -0.006(2) 0.000(2)
C11 0.050(6) 0.038(4) 0.034(5) 0.009(3) -0.002(4) -0.008(4)
O12 0.034(3) 0.025(3) 0.032(3) -0.002(2) -0.005(2) -0.008(2)
C12 0.058(6) 0.031(5) 0.045(5) 0.003(4) 0.021(5) 0.003(4)
O13 0.046(3) 0.022(3) 0.028(3) 0.003(2) -0.001(2) 0.001(2)
C13 0.054(6) 0.034(5) 0.039(5) 0.005(4) 0.003(4) -0.004(4)
O14 0.048(3) 0.015(2) 0.024(3) 0.002(2) -0.007(2) 0.002(2)
C14 0.037(5) 0.028(4) 0.036(4) -0.006(3) -0.009(4) 0.001(4)
O15 0.039(3) 0.027(3) 0.022(3) 0.000(2) -0.002(2) 0.003(2)
C15 0.028(5) 0.037(5) 0.040(5) 0.003(4) -0.002(4) 0.007(4)
O16 0.038(3) 0.021(2) 0.028(3) 0.005(2) -0.005(2) 0.004(2)
C16 0.048(6) 0.050(5) 0.028(4) 0.012(4) 0.007(4) -0.008(4)
O17 0.044(3) 0.030(3) 0.025(3) 0.004(2) -0.015(2) -0.004(2)
C17 0.051(6) 0.031(5) 0.040(5) 0.020(4) -0.003(4) -0.001(4)
O18 0.040(3) 0.027(3) 0.028(3) -0.009(2) -0.007(2) 0.000(2)
C18 0.040(5) 0.038(5) 0.038(5) 0.017(4) -0.006(4) -0.001(4)
O19 0.042(4) 0.071(4) 0.074(4) -0.017(3) -0.027(3) 0.022(3)
C19 0.027(5) 0.033(4) 0.023(4) 0.008(3) -0.006(3) 0.002(3)
C20 0.034(5) 0.035(5) 0.026(4) -0.001(4) -0.014(3) -0.002(4)
C21 0.054(6) 0.023(4) 0.043(5) -0.002(4) -0.004(4) 0.008(4)
C22 0.047(6) 0.051(6) 0.033(5) -0.007(4) 0.006(4) 0.003(4)
C23 0.036(5) 0.048(5) 0.022(4) -0.003(4) -0.001(3) -0.004(4)
C24 0.045(5) 0.033(4) 0.021(4) -0.002(3) -0.012(4) 0.001(4)
C25 0.034(5) 0.032(4) 0.014(4) 0.007(3) 0.003(3) 0.001(4)
C26 0.036(5) 0.036(4) 0.020(4) -0.002(3) -0.001(3) 0.004(4)
C27 0.033(5) 0.035(5) 0.017(4) 0.004(3) -0.001(3) 0.000(4)
C28 0.042(5) 0.032(4) 0.020(4) 0.004(3) 0.003(4) 0.001(4)
C29 0.043(5) 0.036(5) 0.032(4) 0.009(4) 0.004(4) -0.003(4)
C30 0.039(5) 0.042(5) 0.029(4) 0.004(4) -0.002(4) -0.014(4)
C31 0.034(5) 0.024(4) 0.032(4) 0.003(3) 0.001(4) 0.000(4)
C32 0.042(5) 0.019(4) 0.035(5) -0.001(4) 0.003(4) -0.008(4)
C33 0.023(4) 0.032(4) 0.022(4) -0.006(3) -0.005(3) -0.008(3)
C34 0.022(4) 0.030(4) 0.020(4) 0.002(3) -0.008(3) -0.001(3)
C35 0.033(5) 0.030(4) 0.036(4) 0.006(4) 0.007(4) 0.006(3)
C36 0.041(5) 0.036(5) 0.031(4) -0.002(4) 0.007(4) -0.002(4)
C37 0.038(5) 0.044(5) 0.040(5) 0.005(4) 0.002(4) -0.009(4)
C38 0.035(5) 0.032(4) 0.030(4) 0.000(4) 0.003(4) -0.002(4)
C39 0.044(6) 0.025(4) 0.032(4) 0.007(3) 0.002(4) -0.004(4)
C40 0.064(6) 0.036(5) 0.022(4) 0.002(4) 0.009(4) 0.001(4)
C41 0.089(7) 0.022(4) 0.018(4) 0.001(3) -0.006(5) -0.009(5)
C42 0.050(6) 0.028(4) 0.037(5) -0.002(4) -0.013(4) -0.006(4)
C43 0.038(5) 0.016(4) 0.031(4) 0.004(3) -0.005(4) -0.009(3)
C44 0.041(5) 0.019(4) 0.035(5) 0.010(3) -0.001(4) -0.003(4)
C45 0.036(6) 0.032(4) 0.045(5) 0.001(4) -0.016(4) -0.001(4)
C46 0.031(6) 0.048(5) 0.059(6) 0.005(5) -0.009(5) -0.013(4)
C47 0.040(6) 0.035(5) 0.063(6) 0.006(4) 0.012(5) 0.014(4)
C48 0.033(5) 0.031(4) 0.036(5) -0.001(4) -0.001(4) 0.003(4)
C49 0.050(8) 0.120(10) 0.143(11) -0.039(8) -0.005(8) 0.022(7)
C50 0.113(11) 0.146(11) 0.088(9) -0.009(8) -0.009(8) -0.014(9)

loop_
_atom_type_symbol
_atom_type_description
_atom_type_scat_dispersion_real
_atom_type_scat_dispersion_imag
_atom_type_scat_source
C C 0.0033 0.0016 'International Tables Vol C Tables 4.2.6.8 and 6.1.1.4'
H H 0.0000 0.0000 'International Tables Vol C Tables 4.2.6.8 and 6.1.1.4'
N N 0.0061 0.0033 'International Tables Vol C Tables 4.2.6.8 and 6.1.1.4'
O O 0.0106 0.0060 'International Tables Vol C Tables 4.2.6.8 and 6.1.1.4'
Fe Fe 0.3463 0.8444 'International Tables Vol C Tables 4.2.6.8 and 6.1.1.4'
Ce Ce -0.2486 2.6331 'International Tables Vol C Tables 4.2.6.8 and 6.1.1.4'

loop_
_geom_angle_atom_site_label_1
_geom_angle_atom_site_label_2
_geom_angle_atom_site_label_3
_geom_angle
_geom_angle_site_symmetry_1
_geom_angle_site_symmetry_3
O7 Ce1 O10 80.86(14) 4_666 .
O7 Ce1 O4 132.21(15) 4_666 .
O10 Ce1 O4 133.59(14) . .
O7 Ce1 O17 132.10(14) 4_666 .
O10 Ce1 O17 114.06(14) . .
O4 Ce1 O17 70.86(14) . .
O7 Ce1 O13 73.34(15) 4_666 2_645
O10 Ce1 O13 70.64(14) . 2_645
O4 Ce1 O13 140.55(14) . 2_645
O17 Ce1 O13 70.30(14) . 2_645
O7 Ce1 O16 148.17(13) 4_666 .
O10 Ce1 O16 68.95(13) . .
O4 Ce1 O16 69.54(13) . .
O17 Ce1 O16 72.24(13) . .
O13 Ce1 O16 104.47(14) 2_645 .
O7 Ce1 O18 71.90(13) 4_666 .
O10 Ce1 O18 144.70(13) . .
O4 Ce1 O18 81.70(13) . .
O17 Ce1 O18 72.09(13) . .
O13 Ce1 O18 80.18(14) 2_645 .
O16 Ce1 O18 139.79(13) . .
O7 Ce1 O2 91.23(15) 4_666 .
O10 Ce1 O2 77.23(15) . .
O4 Ce1 O2 71.59(14) . .
O17 Ce1 O2 135.51(14) . .
O13 Ce1 O2 146.03(15) 2_645 .
O16 Ce1 O2 72.94(16) . .
O18 Ce1 O2 124.31(16) . .
O7 Ce1 O1 68.56(15) 4_666 .
O10 Ce1 O1 114.63(16) . .
O4 Ce1 O1 66.74(15) . .
O17 Ce1 O1 129.60(15) . .
O13 Ce1 O1 139.66(15) 2_645 .
O16 Ce1 O1 114.79(15) . .
O18 Ce1 O1 75.97(16) . .
O2 Ce1 O1 48.80(17) . .
O6 Fe1 O9 108.84(19) . .
O6 Fe1 O8 88.40(19) . .
O9 Fe1 O8 87.70(18) . .
O6 Fe1 O5 87.24(19) . .
O9 Fe1 O5 86.63(18) . .
O8 Fe1 O5 171.34(18) . .
O6 Fe1 N2 91.7(2) . .
O9 Fe1 N2 158.8(2) . .
O8 Fe1 N2 87.65(19) . .
O5 Fe1 N2 99.95(19) . .
O6 Fe1 N3 161.1(2) . .
O9 Fe1 N3 87.78(19) . .
O8 Fe1 N3 101.49(19) . .
O5 Fe1 N3 84.82(18) . .
N2 Fe1 N3 72.9(2) . .
N1 O1 Ce1 95.0(4) . .
O3 N1 O2 122.9(7) . .
O3 N1 O1 120.8(7) . .
O2 N1 O1 116.3(6) . .
O4 C1 O5 121.4(6) . .
O4 C1 C2 118.8(7) . .
O5 C1 C2 119.8(6) . .
O15 Fe2 O12 102.98(18) . .
O15 Fe2 O11 90.94(17) . .
O12 Fe2 O11 88.62(18) . .
O15 Fe2 O14 88.38(17) . .
O12 Fe2 O14 90.54(18) . .
O11 Fe2 O14 178.78(19) . .
O15 Fe2 N4 165.4(2) . .
O12 Fe2 N4 90.5(2) . .
O11 Fe2 N4 95.07(18) . .
O14 Fe2 N4 85.82(17) . .
O15 Fe2 N5 92.9(2) . .
O12 Fe2 N5 163.15(19) . .
O11 Fe2 N5 85.40(18) . .
O14 Fe2 N5 95.64(18) . .
N4 Fe2 N5 74.4(2) . .
N1 O2 Ce1 98.2(4) . .
C15 N2 C19 117.9(5) . .
C15 N2 Fe1 121.7(4) . .
C19 N2 Fe1 120.2(4) . .
C3 C2 C7 119.5(6) . .
C3 C2 C1 122.8(7) . .
C7 C2 C1 117.7(6) . .
C24 N3 C20 118.3(6) . .
C24 N3 Fe1 124.1(4) . .
C20 N3 Fe1 116.9(4) . .
O6 C3 C4 119.8(6) . .
O6 C3 C2 123.7(6) . .
C4 C3 C2 116.5(7) . .
C1 O4 Ce1 131.1(4) . .
C39 N4 C43 119.3(6) . .
C39 N4 Fe2 123.1(5) . .
C43 N4 Fe2 117.6(4) . .
C5 C4 C3 122.8(7) . .
C1 O5 Fe1 128.3(4) . .
C48 N5 C44 119.0(6) . .
C48 N5 Fe2 122.4(5) . .
C44 N5 Fe2 118.2(5) . .
C4 C5 C6 120.1(7) . .
C3 O6 Fe1 128.1(4) . .
C7 C6 C5 119.1(7) . .
C8 O7 Ce1 167.3(4) . 4_565
C6 C7 C2 121.8(7) . .
C8 O8 Fe1 130.3(4) . .
O7 C8 O8 121.0(7) . .
O7 C8 C9 118.4(7) . .
O8 C8 C9 120.6(6) . .
C10 O9 Fe1 126.9(4) . .
C14 C9 C10 120.2(7) . .
C14 C9 C8 118.5(6) . .
C10 C9 C8 121.4(7) . .
C25 O10 Ce1 138.3(4) . .
O9 C10 C11 120.1(6) . .
O9 C10 C9 122.3(6) . .
C11 C10 C9 117.6(7) . .
C25 O11 Fe2 123.5(4) . .
C12 C11 C10 121.4(7) . .
C27 O12 Fe2 125.4(4) . .
C11 C12 C13 120.3(7) . .
C32 O13 Ce1 135.4(4) . 2_655
C14 C13 C12 119.1(8) . .
C32 O14 Fe2 129.9(4) . .
C13 C14 C9 121.5(7) . .
C34 O15 Fe2 129.9(4) . .
N2 C15 C16 123.1(7) . .
C17 C16 C15 118.1(7) . .
C18 C17 C16 119.5(6) . .
C17 C18 C19 119.5(7) . .
N2 C19 C18 121.9(6) . .
N2 C19 C20 113.2(6) . .
C18 C19 C20 124.8(7) . .
N3 C20 C21 121.2(6) . .
N3 C20 C19 115.9(6) . .
C21 C20 C19 122.9(6) . .
C22 C21 C20 118.9(7) . .
C23 C22 C21 119.6(7) . .
C22 C23 C24 118.4(6) . .
N3 C24 C23 123.6(6) . .
O10 C25 O11 121.1(6) . .
O10 C25 C26 120.7(6) . .
O11 C25 C26 118.2(6) . .
C31 C26 C27 118.5(7) . .
C31 C26 C25 117.9(6) . .
C27 C26 C25 123.6(6) . .
O12 C27 C28 118.9(6) . .
O12 C27 C26 123.8(7) . .
C28 C27 C26 117.2(6) . .
C29 C28 C27 122.8(7) . .
C28 C29 C30 119.1(7) . .
C31 C30 C29 119.5(7) . .
C30 C31 C26 122.7(7) . .
O13 C32 O14 122.0(6) . .
O13 C32 C33 118.3(6) . .
O14 C32 C33 119.7(6) . .
C38 C33 C34 120.3(6) . .
C38 C33 C32 118.2(6) . .
C34 C33 C32 121.5(6) . .
O15 C34 C35 120.3(6) . .
O15 C34 C33 123.4(6) . .
C35 C34 C33 116.3(6) . .
C36 C35 C34 123.1(6) . .
C35 C36 C37 120.5(6) . .
C38 C37 C36 118.8(6) . .
C37 C38 C33 120.9(6) . .
N4 C39 C40 122.1(7) . .
C41 C40 C39 118.8(7) . .
C40 C41 C42 120.2(7) . .
C41 C42 C43 118.1(7) . .
N4 C43 C42 121.4(7) . .
N4 C43 C44 114.8(6) . .
C42 C43 C44 123.7(7) . .
N5 C44 C45 122.3(7) . .
N5 C44 C43 114.7(6) . .
C45 C44 C43 123.0(7) . .
C46 C45 C44 118.4(7) . .
C45 C46 C47 120.3(8) . .
C48 C47 C46 118.3(7) . .
N5 C48 C47 121.7(7) . .
C50 C49 O19 109.0(9) . .

loop_
_geom_bond_atom_site_label_1
_geom_bond_atom_site_label_2
_geom_bond_distance
_geom_bond_site_symmetry_2
Ce1 O7 2.448(4) 4_666
Ce1 O10 2.448(4) .
Ce1 O4 2.499(4) .
Ce1 O17 2.515(4) .
Ce1 O13 2.519(4) 2_645
Ce1 O16 2.549(4) .
Ce1 O18 2.578(4) .
Ce1 O2 2.584(5) .
Ce1 O1 2.644(5) .
Fe1 O6 1.910(4) .
Fe1 O9 1.950(4) .
Fe1 O8 1.992(5) .
Fe1 O5 2.001(4) .
Fe1 N2 2.171(5) .
Fe1 N3 2.209(5) .
O1 N1 1.277(7) .
N1 O3 1.230(7) .
N1 O2 1.266(7) .
C1 O4 1.266(7) .
C1 O5 1.285(8) .
C1 C2 1.494(9) .
Fe2 O15 1.932(4) .
Fe2 O12 1.943(4) .
Fe2 O11 1.963(4) .
Fe2 O14 1.990(4) .
Fe2 N4 2.168(5) .
Fe2 N5 2.168(6) .
N2 C15 1.343(8) .
N2 C19 1.347(8) .
C2 C3 1.417(9) .
C2 C7 1.421(9) .
N3 C24 1.341(8) .
N3 C20 1.353(8) .
C3 O6 1.302(8) .
C3 C4 1.402(9) .
N4 C39 1.332(8) .
N4 C43 1.361(8) .
C4 C5 1.385(9) .
N5 C48 1.323(8) .
N5 C44 1.346(8) .
C5 C6 1.386(10) .
C6 C7 1.362(9) .
O7 C8 1.255(7) .
O7 Ce1 2.448(4) 4_565
O8 C8 1.282(8) .
C8 C9 1.490(9) .
O9 C10 1.346(7) .
C9 C14 1.382(9) .
C9 C10 1.412(9) .
O10 C25 1.239(7) .
C10 C11 1.407(9) .
O11 C25 1.309(7) .
C11 C12 1.375(9) .
O12 C27 1.331(7) .
C12 C13 1.396(9) .
O13 C32 1.256(7) .
O13 Ce1 2.519(4) 2_655
C13 C14 1.375(9) .
O14 C32 1.291(7) .
O15 C34 1.338(7) .
C15 C16 1.388(9) .
C16 C17 1.379(9) .
C17 C18 1.368(9) .
C18 C19 1.383(8) .
O19 C49 1.567(11) .
C19 C20 1.472(9) .
C20 C21 1.401(9) .
C21 C22 1.389(9) .
C22 C23 1.372(9) .
C23 C24 1.377(8) .
C25 C26 1.482(9) .
C26 C31 1.406(9) .
C26 C27 1.429(9) .
C27 C28 1.407(9) .
C28 C29 1.383(9) .
C29 C30 1.402(9) .
C30 C31 1.364(8) .
C32 C33 1.497(9) .
C33 C38 1.399(8) .
C33 C34 1.413(8) .
C34 C35 1.409(8) .
C35 C36 1.329(8) .
C36 C37 1.409(9) .
C37 C38 1.369(9) .
C39 C40 1.384(8) .
C40 C41 1.379(10) .
C41 C42 1.380(9) .
C42 C43 1.398(9) .
C43 C44 1.489(9) .
C44 C45 1.389(9) .
C45 C46 1.341(9) .
C46 C47 1.396(10) .
C47 C48 1.387(9) .
C49 C50 1.455(12) .
